data_4118489
loop_
_publ_author_name
'Moira Ciardi'
'Francesca Tancini'
'Guzm\'an Gil-Ram\'irez'
'Eduardo C. Escudero Ad\'an'
'Chiara Massera'
'Enrico Dalcanale'
'Pablo Ballester'

_publ_section_title
;
 Switching from Separated to Contact Ion-Pair Binding Modes with
 Diastereomeric Calix[4]pyrrole Bis-phosphonate Receptors
;
_journal_name_full 'Journal of the American Chemical Society'
_journal_page_first 13121
_journal_page_last 13132
_journal_paper_doi 10.1021/ja305684m
_journal_volume 134
_journal_year 2012
_chemical_formula_sum 'C65 H64 Cl3 N4 O6 P3'
_chemical_formula_weight 1196.46
_chemical_name_systematic
; 
 ? 
;
_space_group_IT_number 14
_symmetry_cell_setting monoclinic
_symmetry_space_group_name_Hall '-P 2ybc'
_symmetry_space_group_name_H-M 'P 1 21/c 1'
_atom_sites_solution_hydrogens geom
_atom_sites_solution_primary direct
_atom_sites_solution_secondary difmap
_audit_creation_method SHELXL-97
_cell_angle_alpha 90.00
_cell_angle_beta 99.529(3)
_cell_angle_gamma 90.00
_cell_formula_units_Z 4
_cell_length_a 16.7835(10)
_cell_length_b 18.0758(10)
_cell_length_c 20.0253(12)
_cell_measurement_reflns_used 9978
_cell_measurement_temperature 100(2)
_cell_measurement_theta_max 26.52
_cell_measurement_theta_min 2.22
_cell_volume 5991.4(6)
_computing_cell_refinement 'Bruker APEX2 v2011.4-0'
_computing_data_collection 'Bruker APEX2 v2011.4-0'
_computing_data_reduction 'Bruker SAINT V7.60A'
_computing_molecular_graphics 'Bruker SHELXTL'
_computing_publication_material 'Bruker SHELXTL'
_computing_structure_refinement 'SHELXS-97 (Sheldrick, 2008)'
_computing_structure_solution Sir2011
_diffrn_ambient_temperature 100(2)
_diffrn_detector_area_resol_mean 512
_diffrn_detector_type '4K CCD area detector APEX II'
_diffrn_measured_fraction_theta_full 0.995
_diffrn_measured_fraction_theta_max 0.995
_diffrn_measurement_device_type 'APEX DUO Kappa 4-axis goniometer'
_diffrn_measurement_method
;
 Fullsphere data collection, phi and omega scans
;
_diffrn_measurement_specimen_support 'magnetic support whith MicroMount'
_diffrn_radiation_monochromator 'Quazar MX Multilayer Optics'
_diffrn_radiation_type MoK\a
_diffrn_radiation_wavelength 0.71073
_diffrn_reflns_av_R_equivalents 0.0470
_diffrn_reflns_av_sigmaI/netI 0.0490
_diffrn_reflns_limit_h_max 21
_diffrn_reflns_limit_h_min -21
_diffrn_reflns_limit_k_max 23
_diffrn_reflns_limit_k_min -23
_diffrn_reflns_limit_l_max 21
_diffrn_reflns_limit_l_min -25
_diffrn_reflns_number 46009
_diffrn_reflns_theta_full 27.19
_diffrn_reflns_theta_max 27.19
_diffrn_reflns_theta_min 1.23
_diffrn_source 'Micorfocus source E025 IuS'
_diffrn_source_current 0.6
_diffrn_source_power 50
_diffrn_source_size '0.2 mm x 0.2 mm fine focus'
_diffrn_source_type 'Bruker APEX DUO'
_exptl_absorpt_coefficient_mu 0.289
_exptl_absorpt_correction_T_max 0.9711
_exptl_absorpt_correction_T_min 0.9542
_exptl_absorpt_correction_type empirical
_exptl_absorpt_process_details
; 
 SADABS Version 2008/1 Bruker-Nonius
 Blessing, Acta Cryst. (1995) A51 33-38
;
_exptl_crystal_colour colourless
_exptl_crystal_density_diffrn 1.326
_exptl_crystal_description block
_exptl_crystal_F_000 2504
_exptl_crystal_size_max 0.15
_exptl_crystal_size_mid 0.10
_exptl_crystal_size_min 0.10
_refine_diff_density_max 0.569
_refine_diff_density_min -0.580
_refine_diff_density_rms 0.068
_refine_ls_extinction_method none
_refine_ls_goodness_of_fit_ref 1.035
_refine_ls_hydrogen_treatment noref
_refine_ls_matrix_type full
_refine_ls_number_parameters 816
_refine_ls_number_reflns 13274
_refine_ls_number_restraints 210
_refine_ls_restrained_S_all 1.053
_refine_ls_R_factor_all 0.0755
_refine_ls_R_factor_gt 0.0453
_refine_ls_shift/su_max 0.001
_refine_ls_shift/su_mean 0.000
_refine_ls_structure_factor_coef Fsqd
_refine_ls_weighting_details 'calc w=1/[\s^2^(Fo^2^)+(0.0599P)^2^+3.4094P] where P=(Fo^2^+2Fc^2^)/3'
_refine_ls_weighting_scheme calc
_refine_ls_wR_factor_gt 0.1104
_refine_ls_wR_factor_ref 0.1296
_reflns_number_gt 9408
_reflns_number_total 13274
_reflns_threshold_expression >2sigma(I)
_cod_data_source_file ja305684m_si_012.cif
_cod_data_source_block mo_2pooo_0m
_cod_database_code 4118489

loop_
_symmetry_equiv_pos_as_xyz
'x, y, z'
'-x, y+1/2, -z+1/2'
'-x, -y, -z'
'x, -y-1/2, z-1/2'

loop_
_atom_site_label
_atom_site_type_symbol
_atom_site_fract_x
_atom_site_fract_y
_atom_site_fract_z
_atom_site_U_iso_or_equiv
_atom_site_adp_type
_atom_site_occupancy
_atom_site_symmetry_multiplicity
_atom_site_calc_flag
_atom_site_refinement_flags
_atom_site_disorder_assembly
_atom_site_disorder_group
C1 C 0.21652(13) 0.92785(12) 0.44064(11) 0.0188(5) Uani 1 1 d . . .
C2 C 0.25588(14) 0.97552(13) 0.48840(13) 0.0249(5) Uani 1 1 d . . .
H2 H 0.2321 1.0154 0.5089 0.030 Uiso 1 1 calc R . .
C3 C 0.33810(14) 0.95460(14) 0.50164(13) 0.0268(5) Uani 1 1 d . . .
H3 H 0.3794 0.9781 0.5326 0.032 Uiso 1 1 calc R . .
C4 C 0.34776(13) 0.89426(12) 0.46193(12) 0.0199(5) Uani 1 1 d . . .
C5 C 0.42249(13) 0.84832(12) 0.45773(12) 0.0199(5) Uani 1 1 d . . .
C6 C 0.43769(13) 0.84022(12) 0.38458(12) 0.0194(5) Uani 1 1 d . . .
C7 C 0.42644(14) 0.90037(13) 0.34022(13) 0.0253(5) Uani 1 1 d . . .
H7 H 0.4041 0.9451 0.3538 0.030 Uiso 1 1 calc R . .
C8 C 0.44780(16) 0.89489(14) 0.27642(14) 0.0323(6) Uani 1 1 d . . .
H8 H 0.4410 0.9364 0.2470 0.039 Uiso 1 1 calc R . .
C9 C 0.47892(15) 0.82960(14) 0.25494(13) 0.0294(6) Uani 1 1 d . . .
H9 H 0.4937 0.8260 0.2113 0.035 Uiso 1 1 calc R . .
C10 C 0.48777(13) 0.77023(13) 0.29846(12) 0.0216(5) Uani 1 1 d . . .
C11 C 0.46938(12) 0.77523(12) 0.36326(11) 0.0185(5) Uani 1 1 d . . .
H11 H 0.4785 0.7341 0.3931 0.022 Uiso 1 1 calc R . .
C12 C 0.49675(14) 0.88957(13) 0.49613(13) 0.0265(5) Uani 1 1 d . . .
H12A H 0.5014 0.9380 0.4752 0.040 Uiso 1 1 calc R . .
H12B H 0.5456 0.8606 0.4941 0.040 Uiso 1 1 calc R . .
H12C H 0.4904 0.8963 0.5435 0.040 Uiso 1 1 calc R . .
C13 C 0.41747(13) 0.77338(12) 0.49089(11) 0.0189(5) Uani 1 1 d . . .
C14 C 0.45826(14) 0.74667(14) 0.55136(11) 0.0235(5) Uani 1 1 d . . .
H14 H 0.4947 0.7739 0.5837 0.028 Uiso 1 1 calc R . .
C15 C 0.43646(14) 0.67160(14) 0.55698(12) 0.0247(5) Uani 1 1 d . . .
H15 H 0.4559 0.6394 0.5935 0.030 Uiso 1 1 calc R . .
C16 C 0.38213(13) 0.65355(12) 0.50016(11) 0.0188(5) Uani 1 1 d . . .
C17 C 0.64278(13) 0.62877(12) 0.25707(12) 0.0206(5) Uani 1 1 d . . .
C18 C 0.72442(14) 0.63618(14) 0.28270(14) 0.0294(6) Uani 1 1 d . . .
H18 H 0.7415 0.6458 0.3295 0.035 Uiso 1 1 calc R . .
C19 C 0.78117(16) 0.62949(15) 0.23987(16) 0.0369(7) Uani 1 1 d . . .
H19 H 0.8371 0.6341 0.2575 0.044 Uiso 1 1 calc R . .
C20 C 0.75656(17) 0.61617(14) 0.17204(15) 0.0354(7) Uani 1 1 d . . .
H20 H 0.7956 0.6127 0.1428 0.043 Uiso 1 1 calc R . .
C21 C 0.67570(17) 0.60773(15) 0.14601(14) 0.0345(6) Uani 1 1 d . . .
H21 H 0.6592 0.5977 0.0992 0.041 Uiso 1 1 calc R . .
C22 C 0.61894(15) 0.61385(14) 0.18822(13) 0.0285(5) Uani 1 1 d . . .
H22 H 0.5632 0.6079 0.1704 0.034 Uiso 1 1 calc R . .
C23 C 0.34316(13) 0.57978(12) 0.47817(11) 0.0205(5) Uani 1 1 d . . .
C24 C 0.35747(13) 0.55967(12) 0.40590(11) 0.0195(5) Uani 1 1 d . . .
C25 C 0.43156(13) 0.57699(12) 0.38646(11) 0.0194(5) Uani 1 1 d . . .
H25 H 0.4716 0.6034 0.4163 0.023 Uiso 1 1 calc R . .
C26 C 0.44589(13) 0.55513(12) 0.32318(12) 0.0212(5) Uani 1 1 d . . .
C27 C 0.39003(14) 0.51525(13) 0.27903(12) 0.0257(5) Uani 1 1 d . . .
H27 H 0.4012 0.5005 0.2360 0.031 Uiso 1 1 calc R . .
C28 C 0.31763(14) 0.49736(13) 0.29898(13) 0.0261(5) Uani 1 1 d . . .
H28 H 0.2785 0.4697 0.2694 0.031 Uiso 1 1 calc R . .
C29 C 0.30114(14) 0.51936(12) 0.36196(12) 0.0226(5) Uani 1 1 d . . .
H29 H 0.2509 0.5067 0.3749 0.027 Uiso 1 1 calc R . .
C30 C 0.38465(15) 0.51913(14) 0.52588(13) 0.0282(6) Uani 1 1 d . . .
H30A H 0.3754 0.5287 0.5721 0.042 Uiso 1 1 calc R . .
H30B H 0.4428 0.5194 0.5249 0.042 Uiso 1 1 calc R . .
H30C H 0.3621 0.4707 0.5109 0.042 Uiso 1 1 calc R . .
C31 C 0.25418(14) 0.57999(12) 0.48327(12) 0.0213(5) Uani 1 1 d . . .
C32 C 0.21250(15) 0.53989(13) 0.52451(12) 0.0264(5) Uani 1 1 d . . .
H32 H 0.2349 0.5044 0.5573 0.032 Uiso 1 1 calc R . .
C33 C 0.13022(15) 0.56084(13) 0.50943(13) 0.0275(5) Uani 1 1 d . . .
H33 H 0.0877 0.5419 0.5305 0.033 Uiso 1 1 calc R . .
C34 C 0.12241(13) 0.61301(12) 0.45929(12) 0.0211(5) Uani 1 1 d . . .
C35 C 0.04876(13) 0.65536(13) 0.42547(12) 0.0217(5) Uani 1 1 d . . .
C36 C 0.03560(13) 0.64828(13) 0.34766(12) 0.0227(5) Uani 1 1 d . . .
C37 C 0.06020(15) 0.58611(14) 0.31573(13) 0.0288(6) Uani 1 1 d . . .
H37 H 0.0899 0.5482 0.3417 0.035 Uiso 1 1 calc R . .
C38 C 0.04123(16) 0.57943(14) 0.24579(14) 0.0319(6) Uani 1 1 d . . .
H38 H 0.0580 0.5367 0.2243 0.038 Uiso 1 1 calc R . .
C39 C -0.00149(15) 0.63377(14) 0.20714(14) 0.0303(6) Uani 1 1 d . . .
H39 H -0.0146 0.6286 0.1594 0.036 Uiso 1 1 calc R . .
C40 C -0.02484(14) 0.69576(14) 0.23889(13) 0.0278(5) Uani 1 1 d . . .
C41 C -0.00749(13) 0.70337(13) 0.30850(12) 0.0242(5) Uani 1 1 d . . .
H41 H -0.0249 0.7461 0.3296 0.029 Uiso 1 1 calc R . .
C42 C -0.02686(15) 0.62157(14) 0.44862(15) 0.0325(6) Uani 1 1 d . . .
H42A H -0.0327 0.5698 0.4340 0.049 Uiso 1 1 calc R . .
H42B H -0.0749 0.6494 0.4284 0.049 Uiso 1 1 calc R . .
H42C H -0.0209 0.6240 0.4981 0.049 Uiso 1 1 calc R . .
C43 C 0.05409(13) 0.73629(13) 0.44613(11) 0.0200(5) Uani 1 1 d . . .
C44 C 0.01468(14) 0.77536(13) 0.48933(12) 0.0252(5) Uani 1 1 d . . .
H44 H -0.0209 0.7555 0.5170 0.030 Uiso 1 1 calc R . .
C45 C 0.03649(14) 0.85089(13) 0.48544(12) 0.0234(5) Uani 1 1 d . . .
H45 H 0.0181 0.8906 0.5100 0.028 Uiso 1 1 calc R . .
C46 C 0.08896(13) 0.85640(12) 0.43978(11) 0.0183(4) Uani 1 1 d . . .
C47 C 0.12738(13) 0.92318(12) 0.41179(11) 0.0184(5) Uani 1 1 d . . .
C48 C 0.10992(13) 0.92095(12) 0.33373(11) 0.0191(5) Uani 1 1 d . . .
C49 C 0.03279(14) 0.90023(13) 0.30182(12) 0.0231(5) Uani 1 1 d . . .
H49 H -0.0063 0.8840 0.3279 0.028 Uiso 1 1 calc R . .
C50 C 0.01389(14) 0.90349(13) 0.23212(12) 0.0257(5) Uani 1 1 d . . .
C51 C 0.06874(15) 0.92706(13) 0.19236(12) 0.0272(5) Uani 1 1 d . . .
H51 H 0.0546 0.9286 0.1444 0.033 Uiso 1 1 calc R . .
C52 C 0.14452(15) 0.94835(13) 0.22394(13) 0.0275(5) Uani 1 1 d . . .
H52 H 0.1829 0.9655 0.1975 0.033 Uiso 1 1 calc R . .
C53 C 0.16554(14) 0.94506(12) 0.29419(12) 0.0224(5) Uani 1 1 d . . .
H53 H 0.2182 0.9594 0.3152 0.027 Uiso 1 1 calc R . .
C54 C 0.08550(14) 0.99329(13) 0.43353(12) 0.0235(5) Uani 1 1 d . . .
H54A H 0.0932 0.9958 0.4831 0.035 Uiso 1 1 calc R . .
H54B H 0.0276 0.9912 0.4154 0.035 Uiso 1 1 calc R . .
H54C H 0.1091 1.0373 0.4159 0.035 Uiso 1 1 calc R . .
C55 C -0.20014(15) 0.82307(15) 0.14779(13) 0.0303(6) Uani 1 1 d . . .
C56 C -0.27631(15) 0.81183(14) 0.16410(14) 0.0307(6) Uani 1 1 d . . .
H56 H -0.2825 0.8036 0.2098 0.037 Uiso 1 1 calc R . .
C57 C -0.34306(16) 0.81263(14) 0.11366(14) 0.0344(6) Uani 1 1 d . . .
H57 H -0.3952 0.8050 0.1250 0.041 Uiso 1 1 calc R . .
C58 C -0.33543(17) 0.82425(16) 0.04756(15) 0.0404(7) Uani 1 1 d . . .
H58 H -0.3817 0.8227 0.0131 0.049 Uiso 1 1 calc R . .
C59 C -0.26045(19) 0.8381(2) 0.03110(15) 0.0511(8) Uani 1 1 d . . .
H59 H -0.2553 0.8480 -0.0146 0.061 Uiso 1 1 calc R . .
C60 C -0.19234(18) 0.8378(2) 0.08096(15) 0.0477(8) Uani 1 1 d . . .
H60 H -0.1406 0.8476 0.0695 0.057 Uiso 1 1 calc R . .
N1 N 0.27310(10) 0.87853(10) 0.42504(9) 0.0180(4) Uani 1 1 d . . .
H1 H 0.2630 0.8421 0.3957 0.022 Uiso 1 1 calc R . .
N2 N 0.37032(10) 0.71625(10) 0.46090(9) 0.0163(4) Uani 1 1 d . . .
H2A H 0.3372 0.7194 0.4220 0.020 Uiso 1 1 calc R . .
N3 N 0.19842(11) 0.62464(10) 0.44402(9) 0.0197(4) Uani 1 1 d . . .
H3A H 0.2098 0.6562 0.4135 0.024 Uiso 1 1 calc R . .
N4 N 0.09972(10) 0.78591(10) 0.41694(9) 0.0167(4) Uani 1 1 d . . .
H4 H 0.1315 0.7743 0.3877 0.020 Uiso 1 1 calc R . .
O1 O 0.51098(10) 0.70244(9) 0.27342(8) 0.0257(4) Uani 1 1 d . . .
O2 O 0.60649(9) 0.66176(9) 0.38182(8) 0.0241(4) Uani 1 1 d . . .
O3 O 0.52048(10) 0.56884(9) 0.30181(8) 0.0261(4) Uani 1 1 d . . .
O4 O -0.06522(11) 0.75056(11) 0.19626(9) 0.0353(4) Uani 1 1 d . . .
O5 O -0.13841(10) 0.81767(10) 0.28245(8) 0.0293(4) Uani 1 1 d . . .
O6 O -0.06453(10) 0.88776(10) 0.19811(9) 0.0334(4) Uani 1 1 d . . .
P1 P 0.57156(3) 0.64301(3) 0.31217(3) 0.01902(13) Uani 1 1 d . . .
P2 P -0.11688(4) 0.81911(4) 0.21467(3) 0.02719(15) Uani 1 1 d . . .
C1C C 0.2756(3) 0.8204(2) 0.1690(2) 0.0387(9) Uani 0.70 1 d PDU A 1
H1C1 H 0.2399 0.8577 0.1441 0.058 Uiso 0.70 1 calc PR A 1
H1C2 H 0.3306 0.8272 0.1598 0.058 Uiso 0.70 1 calc PR A 1
H1C3 H 0.2754 0.8259 0.2177 0.058 Uiso 0.70 1 calc PR A 1
C2C C 0.1441(3) 0.7147(4) 0.1603(2) 0.0605(15) Uani 0.70 1 d PDU A 1
H2C1 H 0.1445 0.7199 0.2090 0.091 Uiso 0.70 1 calc PR A 1
H2C2 H 0.1269 0.6646 0.1459 0.091 Uiso 0.70 1 calc PR A 1
H2C3 H 0.1064 0.7507 0.1358 0.091 Uiso 0.70 1 calc PR A 1
C3C C 0.3122(3) 0.6653(3) 0.1848(2) 0.0492(11) Uani 0.70 1 d PDU A 1
H3C1 H 0.3139 0.6689 0.2338 0.074 Uiso 0.70 1 calc PR A 1
H3C2 H 0.3658 0.6759 0.1739 0.074 Uiso 0.70 1 calc PR A 1
H3C3 H 0.2958 0.6151 0.1696 0.074 Uiso 0.70 1 calc PR A 1
C4C C 0.2401(8) 0.7220(8) 0.0547(3) 0.0337(17) Uani 0.70 1 d PDU A 1
H4C1 H 0.2267 0.6710 0.0407 0.051 Uiso 0.70 1 calc PR A 1
H4C2 H 0.2936 0.7346 0.0445 0.051 Uiso 0.70 1 calc PR A 1
H4C3 H 0.1997 0.7557 0.0302 0.051 Uiso 0.70 1 calc PR A 1
P1C P 0.2407(3) 0.73075(19) 0.1426(2) 0.0234(4) Uani 0.70 1 d PDU A 1
C1C' C 0.2205(9) 0.6239(6) 0.1666(7) 0.072(3) Uani 0.30 1 d PDU B 2
H1C4 H 0.2648 0.5929 0.1564 0.108 Uiso 0.30 1 calc PR B 2
H1C5 H 0.1691 0.6057 0.1415 0.108 Uiso 0.30 1 calc PR B 2
H1C6 H 0.2190 0.6221 0.2152 0.108 Uiso 0.30 1 calc PR B 2
C2C' C 0.3238(7) 0.7541(9) 0.1859(6) 0.075(3) Uani 0.30 1 d PDU B 2
H2C4 H 0.3211 0.7560 0.2344 0.112 Uiso 0.30 1 calc PR B 2
H2C5 H 0.3300 0.8043 0.1691 0.112 Uiso 0.30 1 calc PR B 2
H2C6 H 0.3702 0.7240 0.1788 0.112 Uiso 0.30 1 calc PR B 2
C3C' C 0.1471(7) 0.7677(7) 0.1560(6) 0.047(2) Uani 0.30 1 d PDU B 2
H3C4 H 0.1409 0.7645 0.2037 0.071 Uiso 0.30 1 calc PR B 2
H3C5 H 0.0989 0.7472 0.1276 0.071 Uiso 0.30 1 calc PR B 2
H3C6 H 0.1537 0.8196 0.1438 0.071 Uiso 0.30 1 calc PR B 2
C4C' C 0.237(2) 0.719(2) 0.0546(8) 0.042(4) Uani 0.30 1 d PDU B 2
H4C4 H 0.2458 0.7703 0.0413 0.063 Uiso 0.30 1 calc PR B 2
H4C5 H 0.1860 0.7008 0.0297 0.063 Uiso 0.30 1 calc PR B 2
H4C6 H 0.2817 0.6881 0.0439 0.063 Uiso 0.30 1 calc PR B 2
P1C' P 0.2357(7) 0.7151(5) 0.1426(6) 0.0436(19) Uani 0.30 1 d PDU B 2
C1S C 0.7376(2) 0.8111(2) 0.39332(18) 0.0409(8) Uani 0.80 1 d PDU C 1
H1S1 H 0.7058 0.7662 0.3995 0.049 Uiso 0.80 1 calc PR C 1
H1S2 H 0.7700 0.8007 0.3573 0.049 Uiso 0.80 1 calc PR C 1
Cl1S Cl 0.80241(8) 0.83079(6) 0.46879(8) 0.0783(4) Uani 0.80 1 d PDU C 1
Cl2S Cl 0.67134(9) 0.88516(9) 0.36801(10) 0.0509(4) Uani 0.80 1 d PDU C 1
C1S' C 0.8013(6) 0.8830(6) 0.3917(8) 0.045(3) Uani 0.20 1 d PDU D 2
H1S3 H 0.8293 0.8440 0.3697 0.053 Uiso 0.20 1 calc PR D 2
H1S4 H 0.8170 0.8772 0.4413 0.053 Uiso 0.20 1 calc PR D 2
Cl1' Cl 0.8342(2) 0.9699(2) 0.36785(17) 0.0404(8) Uani 0.20 1 d PDU D 2
Cl2' Cl 0.6966(4) 0.8694(5) 0.3701(6) 0.075(2) Uani 0.20 1 d PDU D 2
Cl1 Cl 0.23607(3) 0.73694(3) 0.32807(3) 0.01791(12) Uani 1 1 d . . .

loop_
_atom_site_aniso_label
_atom_site_aniso_U_11
_atom_site_aniso_U_22
_atom_site_aniso_U_33
_atom_site_aniso_U_23
_atom_site_aniso_U_13
_atom_site_aniso_U_12
C1 0.0183(11) 0.0180(11) 0.0202(11) -0.0015(9) 0.0038(9) 0.0022(8)
C2 0.0218(12) 0.0199(12) 0.0328(14) -0.0100(10) 0.0037(10) 0.0021(9)
C3 0.0212(12) 0.0275(13) 0.0303(14) -0.0129(11) -0.0001(10) -0.0004(10)
C4 0.0159(11) 0.0177(11) 0.0256(12) -0.0048(9) 0.0016(9) -0.0007(8)
C5 0.0158(11) 0.0194(11) 0.0237(12) -0.0051(9) 0.0009(9) 0.0004(8)
C6 0.0133(10) 0.0189(11) 0.0260(12) -0.0010(9) 0.0038(9) -0.0022(8)
C7 0.0234(12) 0.0191(12) 0.0343(14) 0.0026(10) 0.0073(10) 0.0011(9)
C8 0.0336(14) 0.0269(14) 0.0377(15) 0.0140(11) 0.0098(12) 0.0024(11)
C9 0.0262(13) 0.0397(15) 0.0242(13) 0.0091(11) 0.0095(10) 0.0058(11)
C10 0.0157(11) 0.0243(12) 0.0249(12) -0.0003(10) 0.0034(9) 0.0036(9)
C11 0.0157(11) 0.0193(11) 0.0207(11) 0.0022(9) 0.0037(9) 0.0014(8)
C12 0.0174(11) 0.0249(13) 0.0357(14) -0.0115(11) 0.0002(10) -0.0006(9)
C13 0.0156(11) 0.0217(12) 0.0195(11) -0.0069(9) 0.0030(9) 0.0011(8)
C14 0.0198(12) 0.0316(13) 0.0175(11) -0.0060(10) -0.0014(9) 0.0049(9)
C15 0.0258(12) 0.0328(14) 0.0147(11) 0.0018(10) 0.0009(9) 0.0074(10)
C16 0.0196(11) 0.0232(12) 0.0148(11) 0.0023(9) 0.0060(9) 0.0044(9)
C17 0.0194(11) 0.0195(11) 0.0240(12) -0.0008(9) 0.0065(9) 0.0027(9)
C18 0.0232(13) 0.0281(13) 0.0370(15) -0.0051(11) 0.0053(11) -0.0001(10)
C19 0.0201(13) 0.0313(15) 0.062(2) -0.0029(13) 0.0149(13) -0.0009(10)
C20 0.0370(15) 0.0246(14) 0.0517(18) 0.0017(12) 0.0277(14) 0.0050(11)
C21 0.0440(16) 0.0309(14) 0.0328(15) 0.0011(12) 0.0183(12) 0.0082(12)
C22 0.0279(13) 0.0319(14) 0.0271(13) -0.0007(11) 0.0086(11) 0.0044(10)
C23 0.0214(12) 0.0215(12) 0.0192(12) 0.0057(9) 0.0051(9) 0.0045(9)
C24 0.0222(12) 0.0148(11) 0.0221(12) 0.0036(9) 0.0060(9) 0.0041(8)
C25 0.0189(11) 0.0167(11) 0.0225(12) 0.0006(9) 0.0031(9) 0.0013(8)
C26 0.0195(11) 0.0192(12) 0.0264(12) -0.0010(9) 0.0081(9) 0.0009(9)
C27 0.0284(13) 0.0256(13) 0.0240(13) -0.0061(10) 0.0071(10) 0.0010(10)
C28 0.0239(12) 0.0236(12) 0.0299(13) -0.0048(10) 0.0023(10) -0.0026(9)
C29 0.0220(12) 0.0190(12) 0.0279(13) 0.0025(10) 0.0072(10) -0.0010(9)
C30 0.0314(14) 0.0260(13) 0.0284(13) 0.0115(11) 0.0084(11) 0.0089(10)
C31 0.0240(12) 0.0193(12) 0.0216(12) 0.0043(9) 0.0064(9) 0.0035(9)
C32 0.0306(13) 0.0239(13) 0.0265(13) 0.0114(10) 0.0102(10) 0.0032(10)
C33 0.0307(13) 0.0232(13) 0.0323(14) 0.0072(10) 0.0163(11) -0.0027(10)
C34 0.0204(12) 0.0194(12) 0.0253(12) 0.0018(9) 0.0091(9) -0.0015(9)
C35 0.0189(11) 0.0226(12) 0.0250(12) 0.0028(10) 0.0076(9) -0.0022(9)
C36 0.0139(11) 0.0229(12) 0.0311(13) -0.0028(10) 0.0031(9) -0.0078(9)
C37 0.0267(13) 0.0215(13) 0.0388(15) -0.0010(11) 0.0071(11) -0.0052(10)
C38 0.0339(14) 0.0264(14) 0.0371(15) -0.0097(11) 0.0106(12) -0.0061(11)
C39 0.0236(13) 0.0358(15) 0.0297(14) -0.0079(11) -0.0005(10) -0.0068(10)
C40 0.0168(12) 0.0328(14) 0.0319(14) -0.0025(11) -0.0011(10) -0.0005(10)
C41 0.0170(11) 0.0248(12) 0.0294(13) -0.0027(10) -0.0001(10) -0.0016(9)
C42 0.0227(13) 0.0281(14) 0.0497(17) 0.0064(12) 0.0149(12) -0.0047(10)
C43 0.0158(11) 0.0243(12) 0.0204(11) 0.0030(9) 0.0046(9) -0.0014(9)
C44 0.0226(12) 0.0294(13) 0.0265(13) 0.0046(10) 0.0121(10) 0.0039(10)
C45 0.0236(12) 0.0257(13) 0.0225(12) -0.0011(10) 0.0089(10) 0.0056(9)
C46 0.0161(11) 0.0207(11) 0.0175(11) -0.0014(9) 0.0005(8) 0.0018(8)
C47 0.0162(11) 0.0192(11) 0.0200(11) -0.0023(9) 0.0031(9) 0.0025(8)
C48 0.0210(11) 0.0141(11) 0.0223(12) 0.0010(9) 0.0042(9) 0.0036(8)
C49 0.0219(12) 0.0239(12) 0.0240(12) 0.0025(10) 0.0049(10) 0.0002(9)
C50 0.0227(12) 0.0267(13) 0.0256(13) 0.0030(10) -0.0024(10) 0.0004(10)
C51 0.0317(14) 0.0286(13) 0.0204(12) 0.0042(10) 0.0018(10) 0.0048(10)
C52 0.0311(13) 0.0264(13) 0.0273(13) 0.0037(10) 0.0114(11) 0.0010(10)
C53 0.0206(12) 0.0198(12) 0.0266(13) -0.0002(9) 0.0036(9) 0.0003(9)
C54 0.0217(12) 0.0213(12) 0.0279(13) -0.0024(10) 0.0054(10) 0.0031(9)
C55 0.0268(13) 0.0333(14) 0.0272(14) -0.0018(11) -0.0059(10) 0.0061(10)
C56 0.0276(13) 0.0265(13) 0.0341(14) 0.0041(11) -0.0064(11) -0.0016(10)
C57 0.0250(13) 0.0304(14) 0.0424(16) 0.0032(12) -0.0104(11) -0.0026(10)
C58 0.0333(16) 0.0387(16) 0.0419(17) 0.0014(13) -0.0157(13) 0.0010(12)
C59 0.0469(19) 0.075(2) 0.0264(15) -0.0019(15) -0.0077(13) 0.0048(16)
C60 0.0290(15) 0.080(2) 0.0309(16) -0.0013(15) -0.0035(12) 0.0049(15)
N1 0.0171(9) 0.0162(9) 0.0208(10) -0.0056(7) 0.0032(7) -0.0002(7)
N2 0.0169(9) 0.0193(9) 0.0119(9) 0.0003(7) -0.0007(7) 0.0019(7)
N3 0.0210(10) 0.0191(10) 0.0209(10) 0.0078(8) 0.0084(8) 0.0002(7)
N4 0.0146(9) 0.0197(10) 0.0169(9) -0.0009(7) 0.0062(7) -0.0002(7)
O1 0.0266(9) 0.0335(10) 0.0167(8) -0.0020(7) 0.0029(7) 0.0120(7)
O2 0.0230(8) 0.0287(9) 0.0194(8) -0.0026(7) -0.0004(7) 0.0041(7)
O3 0.0239(9) 0.0266(9) 0.0306(9) -0.0088(7) 0.0125(7) -0.0034(7)
O4 0.0331(10) 0.0459(11) 0.0237(9) -0.0023(8) -0.0045(8) 0.0133(8)
O5 0.0241(9) 0.0384(10) 0.0237(9) 0.0010(8) -0.0010(7) 0.0032(7)
O6 0.0270(9) 0.0441(11) 0.0249(9) 0.0075(8) -0.0082(7) -0.0037(8)
P1 0.0170(3) 0.0220(3) 0.0182(3) -0.0021(2) 0.0032(2) 0.0023(2)
P2 0.0207(3) 0.0345(4) 0.0238(3) -0.0001(3) -0.0038(2) 0.0019(3)
C1C 0.052(2) 0.038(2) 0.030(2) -0.0036(17) 0.0173(18) -0.0050(17)
C2C 0.034(2) 0.125(4) 0.024(2) -0.012(3) 0.0105(17) -0.034(3)
C3C 0.076(3) 0.047(2) 0.026(2) 0.0046(18) 0.010(2) 0.021(2)
C4C 0.026(3) 0.060(4) 0.0141(19) 0.000(2) 0.0013(19) -0.016(3)
P1C 0.0233(7) 0.0350(9) 0.0123(7) 0.0016(7) 0.0036(5) -0.0037(7)
C1C' 0.091(7) 0.063(4) 0.072(6) 0.025(5) 0.039(6) 0.026(4)
C2C' 0.061(4) 0.123(7) 0.040(5) -0.010(5) 0.008(4) -0.012(5)
C3C' 0.059(4) 0.053(5) 0.032(5) -0.009(5) 0.016(4) 0.009(4)
C4C' 0.041(8) 0.058(8) 0.029(4) -0.001(5) 0.014(5) 0.000(7)
P1C' 0.041(3) 0.070(4) 0.021(2) 0.005(3) 0.0098(19) 0.008(3)
C1S 0.0421(19) 0.0383(18) 0.0456(19) -0.0095(16) 0.0168(15) -0.0044(15)
Cl1S 0.0681(8) 0.0388(6) 0.1084(10) 0.0017(6) -0.0432(7) 0.0030(5)
Cl2S 0.0407(7) 0.0557(8) 0.0519(7) 0.0090(6) -0.0056(6) 0.0045(6)
C1S' 0.049(4) 0.044(4) 0.043(5) -0.003(4) 0.015(4) 0.004(4)
Cl1' 0.0448(18) 0.0495(19) 0.0266(16) -0.0042(14) 0.0054(14) -0.0029(15)
Cl2' 0.059(3) 0.080(4) 0.089(4) -0.001(3) 0.024(3) 0.001(3)
Cl1 0.0206(3) 0.0198(3) 0.0136(2) -0.0002(2) 0.0033(2) -0.0009(2)

loop_
_atom_type_symbol
_atom_type_description
_atom_type_scat_dispersion_real
_atom_type_scat_dispersion_imag
_atom_type_scat_source
C C 0.0033 0.0016 'International Tables Vol C Tables 4.2.6.8 and 6.1.1.4'
H H 0.0000 0.0000 'International Tables Vol C Tables 4.2.6.8 and 6.1.1.4'
O O 0.0106 0.0060 'International Tables Vol C Tables 4.2.6.8 and 6.1.1.4'
P P 0.1023 0.0942 'International Tables Vol C Tables 4.2.6.8 and 6.1.1.4'
Cl Cl 0.1484 0.1585 'International Tables Vol C Tables 4.2.6.8 and 6.1.1.4'
N N 0.0061 0.0033 'International Tables Vol C Tables 4.2.6.8 and 6.1.1.4'

loop_
_geom_angle_atom_site_label_1
_geom_angle_atom_site_label_2
_geom_angle_atom_site_label_3
_geom_angle
C2 C1 N1 107.11(19)
C2 C1 C47 129.2(2)
N1 C1 C47 123.56(19)
C1 C2 C3 107.8(2)
C4 C3 C2 108.0(2)
N1 C4 C3 106.89(19)
N1 C4 C5 123.02(19)
C3 C4 C5 130.1(2)
C13 C5 C4 110.97(18)
C13 C5 C6 111.26(18)
C4 C5 C6 111.99(19)
C13 C5 C12 108.18(19)
C4 C5 C12 108.33(18)
C6 C5 C12 105.86(18)
C11 C6 C7 118.8(2)
C11 C6 C5 120.5(2)
C7 C6 C5 120.4(2)
C8 C7 C6 120.1(2)
C7 C8 C9 121.0(2)
C10 C9 C8 118.3(2)
C9 C10 C11 121.7(2)
C9 C10 O1 117.5(2)
C11 C10 O1 120.6(2)
C10 C11 C6 120.0(2)
C14 C13 N2 106.7(2)
C14 C13 C5 130.0(2)
N2 C13 C5 123.25(19)
C13 C14 C15 108.0(2)
C16 C15 C14 107.9(2)
C15 C16 N2 106.9(2)
C15 C16 C23 130.1(2)
N2 C16 C23 122.95(19)
C18 C17 C22 119.2(2)
C18 C17 P1 118.78(19)
C22 C17 P1 121.97(18)
C17 C18 C19 120.0(3)
C20 C19 C18 120.1(3)
C19 C20 C21 120.6(2)
C22 C21 C20 119.7(3)
C21 C22 C17 120.4(2)
C31 C23 C16 111.15(18)
C31 C23 C30 108.01(18)
C16 C23 C30 108.42(19)
C31 C23 C24 111.77(19)
C16 C23 C24 110.56(18)
C30 C23 C24 106.73(18)
C29 C24 C25 119.0(2)
C29 C24 C23 121.4(2)
C25 C24 C23 119.3(2)
C26 C25 C24 119.2(2)
C27 C26 C25 122.2(2)
C27 C26 O3 116.1(2)
C25 C26 O3 121.6(2)
C28 C27 C26 118.3(2)
C27 C28 C29 120.8(2)
C24 C29 C28 120.5(2)
C32 C31 N3 106.64(19)
C32 C31 C23 130.2(2)
N3 C31 C23 123.17(19)
C31 C32 C33 107.8(2)
C34 C33 C32 108.2(2)
C33 C34 N3 106.8(2)
C33 C34 C35 130.4(2)
N3 C34 C35 122.76(19)
C34 C35 C43 110.97(19)
C34 C35 C36 112.29(19)
C43 C35 C36 110.31(18)
C34 C35 C42 108.40(19)
C43 C35 C42 108.24(19)
C36 C35 C42 106.41(19)
C37 C36 C41 119.0(2)
C37 C36 C35 121.9(2)
C41 C36 C35 118.9(2)
C36 C37 C38 119.9(2)
C39 C38 C37 121.1(2)
C38 C39 C40 118.9(2)
C39 C40 C41 121.2(2)
C39 C40 O4 116.0(2)
C41 C40 O4 122.8(2)
C40 C41 C36 119.9(2)
C44 C43 N4 107.1(2)
C44 C43 C35 131.0(2)
N4 C43 C35 121.73(19)
C43 C44 C45 107.8(2)
C46 C45 C44 107.8(2)
C45 C46 N4 106.73(19)
C45 C46 C47 131.4(2)
N4 C46 C47 121.76(18)
C1 C47 C46 110.89(18)
C1 C47 C48 113.45(18)
C46 C47 C48 109.39(18)
C1 C47 C54 108.26(18)
C46 C47 C54 107.88(17)
C48 C47 C54 106.73(18)
C53 C48 C49 118.8(2)
C53 C48 C47 122.4(2)
C49 C48 C47 118.48(19)
C50 C49 C48 119.4(2)
C49 C50 C51 122.2(2)
C49 C50 O6 121.4(2)
C51 C50 O6 116.3(2)
C52 C51 C50 118.3(2)
C51 C52 C53 120.8(2)
C48 C53 C52 120.4(2)
C56 C55 C60 119.5(2)
C56 C55 P2 117.3(2)
C60 C55 P2 123.2(2)
C57 C56 C55 119.7(3)
C58 C57 C56 121.1(3)
C57 C58 C59 119.7(3)
C58 C59 C60 120.3(3)
C59 C60 C55 119.7(3)
C4 N1 C1 110.24(18)
C16 N2 C13 110.54(18)
C34 N3 C31 110.52(18)
C43 N4 C46 110.54(18)
C10 O1 P1 127.47(14)
C26 O3 P1 126.61(14)
C40 O4 P2 129.39(16)
C50 O6 P2 124.25(15)
O2 P1 O3 116.35(10)
O2 P1 O1 115.62(9)
O3 P1 O1 102.65(9)
O2 P1 C17 114.98(10)
O3 P1 C17 101.60(10)
O1 P1 C17 103.69(10)
O5 P2 O6 116.02(10)
O5 P2 O4 115.43(10)
O6 P2 O4 102.64(10)
O5 P2 C55 114.70(11)
O6 P2 C55 101.86(11)
O4 P2 C55 104.40(11)
C2C P1C C4C 109.6(5)
C2C P1C C1C 111.3(4)
C4C P1C C1C 109.0(5)
C2C P1C C3C 111.6(3)
C4C P1C C3C 107.7(6)
C1C P1C C3C 107.5(3)
C2C' P1C' C1C' 113.4(10)
C2C' P1C' C4C' 109.2(14)
C1C' P1C' C4C' 109.8(13)
C2C' P1C' C3C' 111.4(8)
C1C' P1C' C3C' 107.0(8)
C4C' P1C' C3C' 105.9(13)
Cl1S C1S Cl2S 111.5(2)
Cl2' C1S' Cl1' 113.8(7)

loop_
_geom_bond_atom_site_label_1
_geom_bond_atom_site_label_2
_geom_bond_distance
C1 C2 1.373(3)
C1 N1 1.376(3)
C1 C47 1.514(3)
C2 C3 1.413(3)
C3 C4 1.375(3)
C4 N1 1.375(3)
C4 C5 1.518(3)
C5 C13 1.517(3)
C5 C6 1.535(3)
C5 C12 1.544(3)
C6 C11 1.386(3)
C6 C7 1.397(3)
C7 C8 1.387(4)
C8 C9 1.387(4)
C9 C10 1.375(3)
C10 C11 1.386(3)
C10 O1 1.403(3)
C13 C14 1.376(3)
C13 N2 1.377(3)
C14 C15 1.415(4)
C15 C16 1.375(3)
C16 N2 1.375(3)
C16 C23 1.518(3)
C17 C18 1.388(3)
C17 C22 1.397(3)
C17 P1 1.775(2)
C18 C19 1.389(4)
C19 C20 1.374(4)
C20 C21 1.379(4)
C21 C22 1.379(3)
C23 C31 1.514(3)
C23 C30 1.543(3)
C23 C24 1.549(3)
C24 C29 1.387(3)
C24 C25 1.399(3)
C25 C26 1.386(3)
C26 C27 1.380(3)
C26 O3 1.410(3)
C27 C28 1.379(3)
C28 C29 1.393(3)
C31 C32 1.374(3)
C31 N3 1.379(3)
C32 C33 1.416(3)
C33 C34 1.368(3)
C34 N3 1.376(3)
C34 C35 1.515(3)
C35 C43 1.519(3)
C35 C36 1.542(3)
C35 C42 1.547(3)
C36 C37 1.389(3)
C36 C41 1.393(3)
C37 C38 1.389(4)
C38 C39 1.376(4)
C39 C40 1.377(4)
C40 C41 1.383(3)
C40 O4 1.406(3)
C43 C44 1.369(3)
C43 N4 1.371(3)
C44 C45 1.419(3)
C45 C46 1.374(3)
C46 N4 1.376(3)
C46 C47 1.519(3)
C47 C48 1.543(3)
C47 C54 1.546(3)
C48 C53 1.390(3)
C48 C49 1.397(3)
C49 C50 1.380(3)
C50 C51 1.381(3)
C50 O6 1.407(3)
C51 C52 1.378(4)
C52 C53 1.394(3)
C55 C56 1.386(4)
C55 C60 1.392(4)
C55 P2 1.770(2)
C56 C57 1.379(3)
C57 C58 1.367(4)
C58 C59 1.376(4)
C59 C60 1.388(4)
O1 P1 1.5902(16)
O2 P1 1.4605(16)
O3 P1 1.5864(17)
O4 P2 1.5903(19)
O5 P2 1.4616(18)
O6 P2 1.5868(19)
C1C P1C 1.773(5)
C2C P1C 1.741(6)
C3C P1C 1.793(6)
C4C P1C 1.765(6)
C1C' P1C' 1.747(12)
C2C' P1C' 1.735(13)
C3C' P1C' 1.822(15)
C4C' P1C' 1.770(13)
C1S Cl1S 1.746(4)
C1S Cl2S 1.761(4)
C1S' Cl2' 1.756(9)
C1S' Cl1' 1.758(9)

loop_
_geom_torsion_atom_site_label_1
_geom_torsion_atom_site_label_2
_geom_torsion_atom_site_label_3
_geom_torsion_atom_site_label_4
_geom_torsion
N1 C1 C2 C3 0.2(3)
C47 C1 C2 C3 176.1(2)
C1 C2 C3 C4 -0.2(3)
C2 C3 C4 N1 0.1(3)
C2 C3 C4 C5 -177.7(2)
N1 C4 C5 C13 -70.9(3)
C3 C4 C5 C13 106.6(3)
N1 C4 C5 C6 54.1(3)
C3 C4 C5 C6 -128.4(3)
N1 C4 C5 C12 170.5(2)
C3 C4 C5 C12 -12.0(3)
C13 C5 C6 C11 -20.0(3)
C4 C5 C6 C11 -144.9(2)
C12 C5 C6 C11 97.3(2)
C13 C5 C6 C7 165.6(2)
C4 C5 C6 C7 40.7(3)
C12 C5 C6 C7 -77.1(2)
C11 C6 C7 C8 -0.8(3)
C5 C6 C7 C8 173.6(2)
C6 C7 C8 C9 1.4(4)
C7 C8 C9 C10 0.3(4)
C8 C9 C10 C11 -2.5(4)
C8 C9 C10 O1 173.3(2)
C9 C10 C11 C6 3.0(3)
O1 C10 C11 C6 -172.57(19)
C7 C6 C11 C10 -1.3(3)
C5 C6 C11 C10 -175.8(2)
C4 C5 C13 C14 -106.9(3)
C6 C5 C13 C14 127.7(2)
C12 C5 C13 C14 11.8(3)
C4 C5 C13 N2 76.5(3)
C6 C5 C13 N2 -48.9(3)
C12 C5 C13 N2 -164.79(19)
N2 C13 C14 C15 1.3(2)
C5 C13 C14 C15 -175.7(2)
C13 C14 C15 C16 -0.5(3)
C14 C15 C16 N2 -0.5(2)
C14 C15 C16 C23 176.0(2)
C22 C17 C18 C19 0.6(4)
P1 C17 C18 C19 -176.3(2)
C17 C18 C19 C20 0.6(4)
C18 C19 C20 C21 -1.4(4)
C19 C20 C21 C22 1.0(4)
C20 C21 C22 C17 0.2(4)
C18 C17 C22 C21 -1.0(4)
P1 C17 C22 C21 175.9(2)
C15 C16 C23 C31 109.5(3)
N2 C16 C23 C31 -74.4(3)
C15 C16 C23 C30 -9.1(3)
N2 C16 C23 C30 167.00(19)
C15 C16 C23 C24 -125.8(2)
N2 C16 C23 C24 50.3(3)
C31 C23 C24 C29 -23.7(3)
C16 C23 C24 C29 -148.1(2)
C30 C23 C24 C29 94.2(2)
C31 C23 C24 C25 161.8(2)
C16 C23 C24 C25 37.4(3)
C30 C23 C24 C25 -80.3(2)
C29 C24 C25 C26 1.7(3)
C23 C24 C25 C26 176.3(2)
C24 C25 C26 C27 -1.5(3)
C24 C25 C26 O3 -177.8(2)
C25 C26 C27 C28 0.4(4)
O3 C26 C27 C28 177.0(2)
C26 C27 C28 C29 0.4(4)
C25 C24 C29 C28 -0.9(3)
C23 C24 C29 C28 -175.4(2)
C27 C28 C29 C24 -0.1(4)
C16 C23 C31 C32 -114.4(3)
C30 C23 C31 C32 4.5(3)
C24 C23 C31 C32 121.6(3)
C16 C23 C31 N3 65.2(3)
C30 C23 C31 N3 -175.9(2)
C24 C23 C31 N3 -58.8(3)
N3 C31 C32 C33 0.2(3)
C23 C31 C32 C33 179.8(2)
C31 C32 C33 C34 0.2(3)
C32 C33 C34 N3 -0.5(3)
C32 C33 C34 C35 -178.3(2)
C33 C34 C35 C43 109.6(3)
N3 C34 C35 C43 -67.9(3)
C33 C34 C35 C36 -126.5(3)
N3 C34 C35 C36 56.1(3)
C33 C34 C35 C42 -9.2(4)
N3 C34 C35 C42 173.4(2)
C34 C35 C36 C37 29.1(3)
C43 C35 C36 C37 153.5(2)
C42 C35 C36 C37 -89.3(2)
C34 C35 C36 C41 -155.7(2)
C43 C35 C36 C41 -31.3(3)
C42 C35 C36 C41 85.8(2)
C41 C36 C37 C38 -0.4(3)
C35 C36 C37 C38 174.7(2)
C36 C37 C38 C39 0.3(4)
C37 C38 C39 C40 0.5(4)
C38 C39 C40 C41 -1.3(4)
C38 C39 C40 O4 177.4(2)
C39 C40 C41 C36 1.1(4)
O4 C40 C41 C36 -177.4(2)
C37 C36 C41 C40 -0.3(3)
C35 C36 C41 C40 -175.6(2)
C34 C35 C43 C44 -105.4(3)
C36 C35 C43 C44 129.5(3)
C42 C35 C43 C44 13.4(3)
C34 C35 C43 N4 79.9(3)
C36 C35 C43 N4 -45.2(3)
C42 C35 C43 N4 -161.2(2)
N4 C43 C44 C45 0.7(3)
C35 C43 C44 C45 -174.6(2)
C43 C44 C45 C46 0.0(3)
C44 C45 C46 N4 -0.7(3)
C44 C45 C46 C47 175.3(2)
C2 C1 C47 C46 -106.1(3)
N1 C1 C47 C46 69.1(3)
C2 C1 C47 C48 130.3(2)
N1 C1 C47 C48 -54.4(3)
C2 C1 C47 C54 12.0(3)
N1 C1 C47 C54 -172.7(2)
C45 C46 C47 C1 107.9(3)
N4 C46 C47 C1 -76.5(2)
C45 C46 C47 C48 -126.2(3)
N4 C46 C47 C48 49.3(3)
C45 C46 C47 C54 -10.4(3)
N4 C46 C47 C54 165.07(19)
C1 C47 C48 C53 -20.0(3)
C46 C47 C48 C53 -144.4(2)
C54 C47 C48 C53 99.1(2)
C1 C47 C48 C49 165.9(2)
C46 C47 C48 C49 41.5(3)
C54 C47 C48 C49 -74.9(2)
C53 C48 C49 C50 0.6(3)
C47 C48 C49 C50 174.9(2)
C48 C49 C50 C51 -0.4(4)
C48 C49 C50 O6 -175.8(2)
C49 C50 C51 C52 -0.4(4)
O6 C50 C51 C52 175.3(2)
C50 C51 C52 C53 1.0(4)
C49 C48 C53 C52 -0.1(3)
C47 C48 C53 C52 -174.1(2)
C51 C52 C53 C48 -0.7(4)
C60 C55 C56 C57 2.4(4)
P2 C55 C56 C57 -178.5(2)
C55 C56 C57 C58 0.1(4)
C56 C57 C58 C59 -2.5(4)
C57 C58 C59 C60 2.3(5)
C58 C59 C60 C55 0.3(5)
C56 C55 C60 C59 -2.6(5)
P2 C55 C60 C59 178.4(3)
C3 C4 N1 C1 0.1(3)
C5 C4 N1 C1 178.1(2)
C2 C1 N1 C4 -0.2(3)
C47 C1 N1 C4 -176.4(2)
C15 C16 N2 C13 1.4(2)
C23 C16 N2 C13 -175.50(19)
C14 C13 N2 C16 -1.7(2)
C5 C13 N2 C16 175.58(19)
C33 C34 N3 C31 0.6(3)
C35 C34 N3 C31 178.6(2)
C32 C31 N3 C34 -0.5(3)
C23 C31 N3 C34 179.8(2)
C44 C43 N4 C46 -1.2(3)
C35 C43 N4 C46 174.6(2)
C45 C46 N4 C43 1.2(2)
C47 C46 N4 C43 -175.33(19)
C9 C10 O1 P1 141.22(19)
C11 C10 O1 P1 -43.0(3)
C27 C26 O3 P1 140.68(19)
C25 C26 O3 P1 -42.8(3)
C39 C40 O4 P2 164.93(18)
C41 C40 O4 P2 -16.5(3)
C49 C50 O6 P2 -45.4(3)
C51 C50 O6 P2 138.8(2)
C26 O3 P1 O2 67.3(2)
C26 O3 P1 O1 -60.0(2)
C26 O3 P1 C17 -167.05(19)
C10 O1 P1 O2 0.1(2)
C10 O1 P1 O3 127.88(18)
C10 O1 P1 C17 -126.65(19)
C18 C17 P1 O2 -0.1(2)
C22 C17 P1 O2 -176.99(19)
C18 C17 P1 O3 -126.63(19)
C22 C17 P1 O3 56.5(2)
C18 C17 P1 O1 127.10(19)
C22 C17 P1 O1 -49.8(2)
C50 O6 P2 O5 63.0(2)
C50 O6 P2 O4 -63.8(2)
C50 O6 P2 C55 -171.7(2)
C40 O4 P2 O5 -12.8(2)
C40 O4 P2 O6 114.3(2)
C40 O4 P2 C55 -139.7(2)
C56 C55 P2 O5 -10.7(3)
C60 C55 P2 O5 168.4(2)
C56 C55 P2 O6 -136.8(2)
C60 C55 P2 O6 42.2(3)
C56 C55 P2 O4 116.6(2)
C60 C55 P2 O4 -64.3(3)
